data_1573454
_journal_paper_doi 10.1039/D4DT02945C
_chemical_formula_moiety 'C18 H22 Mo8 N14 Ni2 O30, 4(H2 O)'
_chemical_formula_sum 'C18 H30 Mo8 N14 Ni2 O34'
_chemical_formula_weight 1871.50
_space_group_crystal_system orthorhombic
_space_group_IT_number 61
_space_group_name_Hall '-P 2ac 2ab'
_space_group_name_H-M_alt 'P b c a'
_atom_sites_solution_hydrogens mixed
_audit_creation_date 2024-07-28
_audit_creation_method
;
Olex2 1.5
(compiled 2024.02.16 svn.r378c4104 for OlexSys, GUI svn.r6928)
;
_audit_update_record
;
2024-07-28 deposited with the CCDC.	2024-12-06 downloaded from the CCDC.
;
_cell_angle_alpha 90
_cell_angle_beta 90
_cell_angle_gamma 90
_cell_formula_units_Z 4
_cell_length_a 15.7082(12)
_cell_length_b 16.2936(12)
_cell_length_c 17.7195(13)
_cell_measurement_reflns_used 9917
_cell_measurement_temperature 296(2)
_cell_measurement_theta_max 27.36
_cell_measurement_theta_min 2.24
_cell_volume 4535.2(6)
_computing_cell_refinement 'SAINT V8.32B (?, 2016)'
_computing_data_reduction 'SAINT V8.32B (?, 2016)'
_computing_molecular_graphics 'Olex2 1.5 (Dolomanov et al., 2009)'
_computing_publication_material 'Olex2 1.5 (Dolomanov et al., 2009)'
_computing_structure_refinement 'XL  (Sheldrick, 2008)'
_computing_structure_solution 'XS  (Sheldrick, 2008)'
_diffrn_ambient_temperature 296.15
_diffrn_measured_fraction_theta_full 1.000
_diffrn_measured_fraction_theta_max 0.992
_diffrn_measurement_device_type 'Bruker APEX-II CCD'
_diffrn_measurement_method '\f and \w scans'
_diffrn_radiation_type MoK\a
_diffrn_radiation_wavelength 0.71073
_diffrn_reflns_av_R_equivalents 0.0454
_diffrn_reflns_av_unetI/netI 0.0118
_diffrn_reflns_Laue_measured_fraction_full 1.000
_diffrn_reflns_Laue_measured_fraction_max 0.992
_diffrn_reflns_limit_h_max 20
_diffrn_reflns_limit_h_min -20
_diffrn_reflns_limit_k_max 21
_diffrn_reflns_limit_k_min -21
_diffrn_reflns_limit_l_max 23
_diffrn_reflns_limit_l_min -23
_diffrn_reflns_number 153894
_diffrn_reflns_point_group_measured_fraction_full 1.000
_diffrn_reflns_point_group_measured_fraction_max 0.992
_diffrn_reflns_theta_full 25.242
_diffrn_reflns_theta_max 27.943
_diffrn_reflns_theta_min 2.136
_exptl_absorpt_coefficient_mu 3.064
_exptl_absorpt_correction_T_max 0.7457
_exptl_absorpt_correction_T_min 0.4759
_exptl_absorpt_correction_type none
_exptl_absorpt_process_details
;
SADABS-2012/1 (Bruker,2012) was used for absorption correction.
wR2(int) was 0.1186 before and 0.0604 after correction.
The Ratio of minimum to maximum transmission is 0.6382.
The \l/2 correction factor is 0.0015.
;
_exptl_crystal_colour pink
_exptl_crystal_colour_primary pink
_exptl_crystal_density_diffrn 2.741
_exptl_crystal_description block
_exptl_crystal_F_000 3600
_refine_diff_density_max 0.378
_refine_diff_density_min -0.370
_refine_diff_density_rms 0.077
_refine_ls_extinction_coef 0.00053(3)
_refine_ls_extinction_expression Fc^*^=kFc[1+0.001xFc^2^\l^3^/sin(2\q)]^-1/4^
_refine_ls_extinction_method 'SHELXL-2014/7 (Sheldrick 2014'
_refine_ls_goodness_of_fit_ref 1.238
_refine_ls_hydrogen_treatment mixed
_refine_ls_matrix_type full
_refine_ls_number_parameters 358
_refine_ls_number_reflns 5398
_refine_ls_number_restraints 3
_refine_ls_restrained_S_all 1.238
_refine_ls_R_factor_all 0.0179
_refine_ls_R_factor_gt 0.0170
_refine_ls_shift/su_max 0.004
_refine_ls_shift/su_mean 0.000
_refine_ls_structure_factor_coef Fsqd
_refine_ls_weighting_details 'w=1/[\s^2^(Fo^2^)+(0.0132P)^2^+6.0000P] where P=(Fo^2^+2Fc^2^)/3'
_refine_ls_weighting_scheme calc
_refine_ls_wR_factor_gt 0.0419
_refine_ls_wR_factor_ref 0.0422
_reflns_Friedel_coverage 0.000
_reflns_number_gt 5248
_reflns_number_total 5398
_reflns_threshold_expression 'I > 2\s(I)'
_cod_data_source_file d4dt02945c2.cif
_cod_data_source_block 2_CCDC2
_cod_original_formula_sum 'C18 H22 Mo8 N14 Ni2 O30, 4(H2 O)'
_cod_database_code 1573454
_shelx_shelxl_version_number 2014/7
_shelx_space_group_comment
;
The symmetry employed for this shelxl refinement is uniquely defined
by the following loop, which should always be used as a source of
symmetry information in preference to the above space-group names.
They are only intended as comments.
;
_olex2_refinement_description
;
1. Restrained distances
 H2B-H16A
 2.1 with sigma of 0.01
 Ni1-H1A \\sim Ni1-H1B
 with sigma of 0.02
 Ni1-H2A \\sim Ni1-H2B
 with sigma of 0.02
2.a Riding coordinates:
 O17(H17A)
2.b Free rotating group:
 O2(H2A,H2B), O1(H1A,H1B), O16(H16A,H16B)
2.c Aromatic/amide H refined with riding coordinates:
 C9(H9), C2(H2), C7(H7), C8(H8), C1(H1), C6(H6), C4(H4)
;
_olex2_submission_special_instructions 'No special instructions were received'

loop_
_space_group_symop_operation_xyz
'x, y, z'
'-x+1/2, -y, z+1/2'
'x+1/2, -y+1/2, -z'
'-x, y+1/2, -z+1/2'
'-x, -y, -z'
'x-1/2, y, -z-1/2'
'-x-1/2, y-1/2, z'
'x, -y-1/2, z-1/2'

loop_
_atom_site_label
_atom_site_type_symbol
_atom_site_fract_x
_atom_site_fract_y
_atom_site_fract_z
_atom_site_U_iso_or_equiv
_atom_site_adp_type
_atom_site_occupancy
_atom_site_site_symmetry_order
_atom_site_calc_flag
_atom_site_refinement_flags_posn
_atom_site_refinement_flags_adp
_atom_site_refinement_flags_occupancy
_atom_site_disorder_assembly
_atom_site_disorder_group
Mo3 Mo 0.91903(2) 0.05347(2) 0.54902(2) 0.01438(5) Uani 1 1 d . . . . .
Mo4 Mo 1.06561(2) 0.16182(2) 0.46962(2) 0.01617(5) Uani 1 1 d . . . . .
Mo1 Mo 1.01164(2) 0.07877(2) 0.30871(2) 0.01629(5) Uani 1 1 d . . . . .
Mo2 Mo 0.86721(2) -0.03220(2) 0.39338(2) 0.01748(5) Uani 1 1 d . . . . .
Ni1 Ni 0.84735(2) 0.24273(2) 0.25926(2) 0.01394(6) Uani 1 1 d D . . . .
O11 O 1.02331(10) 0.11596(9) 0.56750(8) 0.0167(3) Uani 1 1 d . . . . .
O8 O 0.86119(9) -0.03999(9) 0.50553(9) 0.0173(3) Uani 1 1 d . . . . .
O5 O 0.93569(11) -0.01373(10) 0.30748(8) 0.0210(3) Uani 1 1 d . . . . .
O3 O 0.93584(11) 0.15481(10) 0.29817(9) 0.0225(3) Uani 1 1 d . . . . .
O15 O 0.97421(9) 0.05151(9) 0.44138(8) 0.0148(3) Uani 1 1 d . . . . .
O14 O 1.09243(10) 0.13825(10) 0.36721(9) 0.0203(3) Uani 1 1 d . . . . .
O9 O 0.84711(11) 0.12951(11) 0.53835(10) 0.0264(4) Uani 1 1 d . . . . .
O10 O 0.90812(10) 0.02331(10) 0.64415(9) 0.0217(3) Uani 1 1 d . . . . .
O13 O 1.15422(12) 0.21283(11) 0.49783(10) 0.0284(4) Uani 1 1 d . . . . .
O6 O 0.81654(12) -0.11953(11) 0.36707(10) 0.0296(4) Uani 1 1 d . . . . .
O4 O 1.05970(13) 0.06929(11) 0.22406(10) 0.0329(4) Uani 1 1 d . . . . .
O12 O 0.99029(12) 0.23529(11) 0.46175(10) 0.0300(4) Uani 1 1 d . . . . .
N7 N 0.73927(12) 0.67555(11) 0.71141(10) 0.0170(4) Uani 1 1 d . . . . .
O2 O 0.75328(11) 0.18504(11) 0.31639(10) 0.0279(4) Uani 1 1 d G . . . .
H2A H 0.7574 0.1427 0.3442 0.042 Uiso 1 1 d DG U . . .
H2B H 0.7006 0.1970 0.3172 0.042 Uiso 1 1 d DG U . . .
O7 O 0.79240(12) 0.04318(11) 0.38417(11) 0.0313(4) Uani 1 1 d . . . . .
N1 N 0.87057(12) 0.31744(11) 0.35243(10) 0.0179(4) Uani 1 1 d . . . . .
O1 O 0.94759(12) 0.29737(11) 0.20512(10) 0.0277(4) Uani 1 1 d G . . . .
H1A H 0.9368 0.3443 0.1864 0.042 Uiso 1 1 d DG U . . .
H1B H 0.9895 0.2658 0.1966 0.042 Uiso 1 1 d DG U . . .
N3 N 0.86321(13) 0.37298(12) 0.46398(10) 0.0195(4) Uani 1 1 d . . . . .
N4 N 0.82989(12) 0.34462(11) 0.66737(10) 0.0181(4) Uani 1 1 d . . . . .
C9 C 0.73818(13) 0.59477(13) 0.70984(11) 0.0155(4) Uani 1 1 d . . . . .
H9 H 0.7017 0.5617 0.7378 0.019 Uiso 1 1 calc R U . . .
N2 N 0.91596(17) 0.42325(14) 0.42321(12) 0.0352(5) Uani 1 1 d . . . . .
C2 C 0.83784(14) 0.31064(14) 0.42087(12) 0.0190(4) Uani 1 1 d . . . . .
H2 H 0.8022 0.2684 0.4367 0.023 Uiso 1 1 calc R U . . .
C7 C 0.84591(15) 0.32925(13) 0.59442(12) 0.0188(4) Uani 1 1 d . . . . .
H7 H 0.8578 0.2758 0.5794 0.023 Uiso 1 1 calc R U . . .
C8 C 0.80321(16) 0.69506(14) 0.66237(14) 0.0265(5) Uani 1 1 d . . . . .
H8 H 0.8192 0.7489 0.6524 0.032 Uiso 1 1 calc R U . . .
C1 C 0.91795(19) 0.38685(16) 0.35718(13) 0.0308(6) Uani 1 1 d . . . . .
H1 H 0.9494 0.4071 0.3168 0.037 Uiso 1 1 calc R U . . .
N5 N 0.79754(12) 0.56750(11) 0.66189(10) 0.0164(4) Uani 1 1 d . . . . .
N6 N 0.84011(14) 0.63209(12) 0.63061(12) 0.0275(5) Uani 1 1 d . . . . .
C5 C 0.81345(13) 0.48613(12) 0.63682(12) 0.0160(4) Uani 1 1 d . . . . .
C6 C 0.81372(14) 0.42209(13) 0.68796(12) 0.0175(4) Uani 1 1 d . . . . .
H6 H 0.8023 0.4332 0.7384 0.021 Uiso 1 1 calc R U . . .
C3 C 0.84523(14) 0.39119(14) 0.54077(12) 0.0182(4) Uani 1 1 d . . . . .
C4 C 0.82858(15) 0.47121(14) 0.56123(12) 0.0197(4) Uani 1 1 d . . . . .
H4 H 0.8276 0.5133 0.5258 0.024 Uiso 1 1 calc R U . . .
O16 O 0.59156(14) 0.22896(14) 0.34254(13) 0.0428(5) Uani 1 1 d G . . . .
H16A H 0.6072 0.2687 0.3705 0.064 Uiso 1 1 d DG U . . .
H16B H 0.5764 0.1897 0.3711 0.064 Uiso 1 1 d G U . . .
O17 O 0.5634(3) 0.11184(19) 0.44661(17) 0.0788(10) Uani 1 1 d . . . . .
H17A H 0.5395 0.1150 0.4865 0.10(2) Uiso 1 1 d R . . . .
H17B H 0.559(4) 0.052(3) 0.440(3) 0.105(19) Uiso 1 1 d . . . . .

loop_
_atom_site_aniso_label
_atom_site_aniso_U_11
_atom_site_aniso_U_22
_atom_site_aniso_U_33
_atom_site_aniso_U_23
_atom_site_aniso_U_13
_atom_site_aniso_U_12
Mo3 0.01327(9) 0.01335(9) 0.01654(9) 0.00013(6) 0.00266(6) 0.00339(6)
Mo4 0.01868(10) 0.01263(9) 0.01721(9) 0.00309(6) -0.00271(7) -0.00127(7)
Mo1 0.02071(10) 0.01459(9) 0.01356(9) 0.00225(6) 0.00070(7) 0.00068(7)
Mo2 0.01687(9) 0.01677(9) 0.01880(9) 0.00560(7) -0.00502(7) -0.00214(7)
Ni1 0.01786(13) 0.01180(12) 0.01217(12) 0.00105(9) -0.00015(10) 0.00186(10)
O11 0.0206(8) 0.0135(7) 0.0158(7) -0.0002(5) -0.0012(6) -0.0006(6)
O8 0.0140(7) 0.0172(7) 0.0206(7) 0.0044(6) -0.0002(6) -0.0005(6)
O5 0.0294(9) 0.0182(8) 0.0154(7) 0.0010(6) -0.0026(6) -0.0040(7)
O3 0.0276(9) 0.0162(8) 0.0236(8) 0.0018(6) -0.0076(7) 0.0015(7)
O15 0.0157(7) 0.0135(7) 0.0152(7) 0.0010(5) 0.0002(5) 0.0014(6)
O14 0.0199(8) 0.0219(8) 0.0191(7) 0.0054(6) 0.0014(6) -0.0048(6)
O9 0.0229(9) 0.0232(9) 0.0331(9) 0.0011(7) 0.0023(7) 0.0104(7)
O10 0.0225(8) 0.0236(8) 0.0190(7) 0.0019(6) 0.0059(6) 0.0062(7)
O13 0.0305(9) 0.0253(9) 0.0294(9) 0.0064(7) -0.0083(7) -0.0097(7)
O6 0.0310(9) 0.0265(9) 0.0312(9) 0.0069(7) -0.0113(7) -0.0113(8)
O4 0.0482(12) 0.0295(9) 0.0210(8) 0.0016(7) 0.0116(8) -0.0005(8)
O12 0.0345(10) 0.0235(9) 0.0319(9) 0.0036(7) -0.0051(8) 0.0085(8)
N7 0.0195(9) 0.0136(8) 0.0179(8) -0.0008(7) 0.0016(7) 0.0011(7)
O2 0.0246(9) 0.0237(9) 0.0354(9) 0.0114(7) 0.0084(7) 0.0038(7)
O7 0.0254(9) 0.0318(10) 0.0366(10) 0.0139(8) -0.0016(8) 0.0067(8)
N1 0.0213(9) 0.0183(9) 0.0141(8) -0.0010(7) -0.0007(7) 0.0043(7)
O1 0.0300(9) 0.0230(9) 0.0300(9) 0.0073(7) 0.0094(7) 0.0016(7)
N3 0.0269(10) 0.0170(9) 0.0147(8) -0.0010(7) 0.0012(7) 0.0019(8)
N4 0.0243(10) 0.0144(8) 0.0156(8) -0.0005(7) -0.0013(7) 0.0004(7)
C9 0.0177(10) 0.0146(9) 0.0141(9) -0.0012(7) -0.0003(8) -0.0009(8)
N2 0.0559(16) 0.0264(11) 0.0232(10) -0.0032(9) 0.0096(10) -0.0135(11)
C2 0.0202(11) 0.0196(10) 0.0171(10) -0.0035(8) -0.0005(8) 0.0023(8)
C7 0.0252(11) 0.0139(10) 0.0172(10) -0.0045(8) -0.0024(8) 0.0025(8)
C8 0.0311(13) 0.0136(10) 0.0349(13) -0.0005(9) 0.0142(10) -0.0006(9)
C1 0.0483(16) 0.0265(13) 0.0177(11) -0.0027(9) 0.0073(10) -0.0074(11)
N5 0.0194(9) 0.0122(8) 0.0175(8) -0.0005(6) 0.0018(7) 0.0002(7)
N6 0.0297(11) 0.0155(9) 0.0371(11) 0.0006(8) 0.0155(9) -0.0006(8)
C5 0.0171(10) 0.0121(9) 0.0188(10) -0.0028(7) -0.0005(8) 0.0012(8)
C6 0.0215(11) 0.0165(10) 0.0145(9) -0.0031(8) -0.0008(8) -0.0006(8)
C3 0.0210(11) 0.0205(11) 0.0132(9) -0.0040(8) -0.0008(8) 0.0029(9)
C4 0.0242(11) 0.0168(10) 0.0180(10) 0.0000(8) 0.0004(8) 0.0040(9)
O16 0.0324(11) 0.0409(12) 0.0551(13) -0.0148(10) -0.0062(10) 0.0039(9)
O17 0.129(3) 0.0542(18) 0.0530(17) -0.0042(13) 0.0137(18) 0.0178(19)

loop_
_atom_type_symbol
_atom_type_description
_atom_type_scat_dispersion_real
_atom_type_scat_dispersion_imag
_atom_type_scat_source
C C 0.0033 0.0016 'International Tables Vol C Tables 4.2.6.8 and 6.1.1.4'
H H 0.0000 0.0000 'International Tables Vol C Tables 4.2.6.8 and 6.1.1.4'
Mo Mo -1.6832 0.6857 'International Tables Vol C Tables 4.2.6.8 and 6.1.1.4'
N N 0.0061 0.0033 'International Tables Vol C Tables 4.2.6.8 and 6.1.1.4'
Ni Ni 0.3393 1.1124 'International Tables Vol C Tables 4.2.6.8 and 6.1.1.4'
O O 0.0106 0.0060 'International Tables Vol C Tables 4.2.6.8 and 6.1.1.4'

loop_
_geom_angle_atom_site_label_1
_geom_angle_atom_site_label_2
_geom_angle_atom_site_label_3
_geom_angle
_geom_angle_site_symmetry_1
_geom_angle_site_symmetry_3
_geom_angle_publ_flag
O11 Mo3 O15 76.95(6) . 5_756 ?
O11 Mo3 O15 79.28(6) . . ?
O8 Mo3 O11 150.48(6) . . ?
O8 Mo3 O15 78.19(6) . 5_756 ?
O8 Mo3 O15 79.61(6) . . ?
O15 Mo3 O15 76.39(6) . 5_756 ?
O9 Mo3 O11 101.37(8) . . ?
O9 Mo3 O8 102.65(8) . . ?
O9 Mo3 O15 176.85(7) . 5_756 ?
O9 Mo3 O15 100.73(7) . . ?
O9 Mo3 O10 104.27(8) . . ?
O10 Mo3 O11 93.80(7) . . ?
O10 Mo3 O8 96.65(7) . . ?
O10 Mo3 O15 78.57(6) . 5_756 ?
O10 Mo3 O15 154.92(7) . . ?
O11 Mo4 O8 71.52(6) . 5_756 ?
O11 Mo4 O15 72.35(5) . . ?
O8 Mo4 O15 72.03(5) 5_756 . ?
O14 Mo4 O11 145.56(6) . . ?
O14 Mo4 O8 84.21(6) . 5_756 ?
O14 Mo4 O15 77.18(6) . . ?
O13 Mo4 O11 101.54(7) . . ?
O13 Mo4 O8 87.53(7) . 5_756 ?
O13 Mo4 O15 159.56(7) . . ?
O13 Mo4 O14 101.43(8) . . ?
O12 Mo4 O11 95.94(8) . . ?
O12 Mo4 O8 164.31(8) . 5_756 ?
O12 Mo4 O15 95.53(7) . . ?
O12 Mo4 O14 102.68(8) . . ?
O12 Mo4 O13 104.59(9) . . ?
O5 Mo1 O15 73.82(6) . . ?
O5 Mo1 O10 76.83(7) . 5_756 ?
O3 Mo1 O5 97.65(8) . . ?
O3 Mo1 O15 93.90(6) . . ?
O3 Mo1 O14 98.81(7) . . ?
O3 Mo1 O10 163.10(7) . 5_756 ?
O14 Mo1 O5 144.99(6) . . ?
O14 Mo1 O15 74.41(6) . . ?
O14 Mo1 O10 78.50(7) . 5_756 ?
O10 Mo1 O15 69.26(5) 5_756 . ?
O4 Mo1 O5 101.30(8) . . ?
O4 Mo1 O3 106.13(9) . . ?
O4 Mo1 O15 159.90(8) . . ?
O4 Mo1 O14 103.45(8) . . ?
O4 Mo1 O10 90.68(8) . 5_756 ?
O11 Mo2 O15 72.40(5) 5_756 . ?
O8 Mo2 O11 72.40(6) . 5_756 ?
O8 Mo2 O15 72.97(6) . . ?
O5 Mo2 O11 84.93(6) . 5_756 ?
O5 Mo2 O8 147.23(7) . . ?
O5 Mo2 O15 77.85(6) . . ?
O6 Mo2 O11 86.33(7) . 5_756 ?
O6 Mo2 O8 101.44(7) . . ?
O6 Mo2 O5 100.34(8) . . ?
O6 Mo2 O15 158.73(7) . . ?
O6 Mo2 O7 104.73(9) . . ?
O7 Mo2 O11 165.73(8) . 5_756 ?
O7 Mo2 O8 96.22(8) . . ?
O7 Mo2 O5 101.56(8) . . ?
O7 Mo2 O15 96.35(8) . . ?
O3 Ni1 N4 83.33(7) . 8_565 ?
N7 Ni1 O3 174.86(7) 2_664 . ?
N7 Ni1 N4 91.78(7) 2_664 8_565 ?
O2 Ni1 O3 90.13(7) . . ?
O2 Ni1 N7 91.34(7) . 2_664 ?
O2 Ni1 N1 90.16(8) . . ?
O2 Ni1 O1 176.66(7) . . ?
O2 Ni1 N4 88.77(7) . 8_565 ?
N1 Ni1 O3 91.28(7) . . ?
N1 Ni1 N7 93.64(7) . 2_664 ?
N1 Ni1 N4 174.50(7) . 8_565 ?
O1 Ni1 O3 86.66(7) . . ?
O1 Ni1 N7 91.94(7) . 2_664 ?
O1 Ni1 N1 89.00(8) . . ?
O1 Ni1 N4 91.76(7) . 8_565 ?
Mo3 O11 Mo4 109.10(7) . . ?
Mo3 O11 Mo2 111.54(7) . 5_756 ?
Mo4 O11 Mo2 103.54(6) . 5_756 ?
Mo3 O8 Mo4 111.28(7) . 5_756 ?
Mo3 O8 Mo2 108.96(7) . . ?
Mo2 O8 Mo4 102.63(6) . 5_756 ?
Mo2 O5 Mo1 118.00(8) . . ?
Mo1 O3 Ni1 167.14(10) . . ?
Mo3 O15 Mo3 103.61(6) . 5_756 ?
Mo3 O15 Mo4 92.70(5) . . ?
Mo3 O15 Mo1 164.71(7) . . ?
Mo3 O15 Mo1 91.68(5) 5_756 . ?
Mo3 O15 Mo2 92.45(6) . . ?
Mo4 O15 Mo3 95.90(5) . 5_756 ?
Mo4 O15 Mo1 85.39(5) . . ?
Mo2 O15 Mo3 96.48(5) . 5_756 ?
Mo2 O15 Mo4 165.07(7) . . ?
Mo2 O15 Mo1 85.94(5) . . ?
Mo4 O14 Mo1 118.33(8) . . ?
Mo3 O10 Mo1 120.44(8) . 5_756 ?
C9 N7 Ni1 129.70(15) . 2_665 ?
C9 N7 C8 103.23(18) . . ?
C8 N7 Ni1 126.18(15) . 2_665 ?
Ni1 O2 H2A 127.7 . . ?
Ni1 O2 H2B 127.9 . . ?
H2A O2 H2B 104.5 . . ?
C2 N1 Ni1 127.59(16) . . ?
C2 N1 C1 103.08(19) . . ?
C1 N1 Ni1 129.23(15) . . ?
Ni1 O1 H1A 114.9 . . ?
Ni1 O1 H1B 114.6 . . ?
H1A O1 H1B 129.0 . . ?
N2 N3 C3 120.00(19) . . ?
C2 N3 N2 109.53(18) . . ?
C2 N3 C3 130.5(2) . . ?
C7 N4 Ni1 125.07(15) . 8_566 ?
C6 N4 Ni1 115.85(14) . 8_566 ?
C6 N4 C7 118.35(19) . . ?
N7 C9 H9 125.2 . . ?
N7 C9 N5 109.66(19) . . ?
N5 C9 H9 125.2 . . ?
C1 N2 N3 102.4(2) . . ?
N1 C2 N3 110.2(2) . . ?
N1 C2 H2 124.9 . . ?
N3 C2 H2 124.9 . . ?
N4 C7 H7 119.2 . . ?
N4 C7 C3 121.6(2) . . ?
C3 C7 H7 119.2 . . ?
N7 C8 H8 122.7 . . ?
N6 C8 N7 114.7(2) . . ?
N6 C8 H8 122.7 . . ?
N1 C1 H1 122.6 . . ?
N2 C1 N1 114.8(2) . . ?
N2 C1 H1 122.6 . . ?
C9 N5 N6 110.09(17) . . ?
C9 N5 C5 129.16(18) . . ?
N6 N5 C5 120.44(18) . . ?
C8 N6 N5 102.32(18) . . ?
C6 C5 N5 120.02(19) . . ?
C4 C5 N5 119.84(19) . . ?
C4 C5 C6 120.14(19) . . ?
N4 C6 C5 122.28(19) . . ?
N4 C6 H6 118.9 . . ?
C5 C6 H6 118.9 . . ?
C7 C3 N3 120.20(19) . . ?
C4 C3 N3 119.1(2) . . ?
C4 C3 C7 120.64(19) . . ?
C5 C4 H4 121.5 . . ?
C3 C4 C5 117.0(2) . . ?
C3 C4 H4 121.5 . . ?
H16A O16 H16B 107.8 . . ?
H17A O17 H17B 97.4 . . ?

loop_
_geom_bond_atom_site_label_1
_geom_bond_atom_site_label_2
_geom_bond_distance
_geom_bond_site_symmetry_2
_geom_bond_publ_flag
Mo3 O11 1.9563(15) . ?
Mo3 O8 1.9334(15) . ?
Mo3 O15 2.0953(14) . ?
Mo3 O15 2.4014(14) 5_756 ?
Mo3 O9 1.6874(16) . ?
Mo3 O10 1.7641(16) . ?
Mo4 O11 2.0020(15) . ?
Mo4 O8 2.3359(15) 5_756 ?
Mo4 O15 2.3541(15) . ?
Mo4 O14 1.9021(16) . ?
Mo4 O13 1.6964(17) . ?
Mo4 O12 1.6889(17) . ?
Mo1 O5 1.9223(16) . ?
Mo1 O3 1.7286(16) . ?
Mo1 O15 2.4636(14) . ?
Mo1 O14 1.9038(16) . ?
Mo1 O10 2.2478(16) 5_756 ?
Mo1 O4 1.6864(17) . ?
Mo2 O11 2.3024(15) 5_756 ?
Mo2 O8 1.9935(15) . ?
Mo2 O5 1.8879(16) . ?
Mo2 O15 2.3257(15) . ?
Mo2 O6 1.6957(17) . ?
Mo2 O7 1.7076(18) . ?
Ni1 O3 2.1118(16) . ?
Ni1 N7 2.0840(18) 2_664 ?
Ni1 O2 2.0228(17) . ?
Ni1 N1 2.0833(18) . ?
Ni1 O1 2.0475(17) . ?
Ni1 N4 2.1799(18) 8_565 ?
O11 Mo2 2.3024(15) 5_756 ?
O8 Mo4 2.3359(15) 5_756 ?
O15 Mo3 2.4014(14) 5_756 ?
O10 Mo1 2.2478(16) 5_756 ?
N7 Ni1 2.0840(18) 2_665 ?
N7 C9 1.317(3) . ?
N7 C8 1.366(3) . ?
O2 H2A 0.8499 . ?
O2 H2B 0.8505 . ?
N1 C2 1.322(3) . ?
N1 C1 1.357(3) . ?
O1 H1A 0.8500 . ?
O1 H1B 0.8488 . ?
N3 N2 1.371(3) . ?
N3 C2 1.332(3) . ?
N3 C3 1.421(3) . ?
N4 Ni1 2.1800(18) 8_566 ?
N4 C7 1.341(3) . ?
N4 C6 1.338(3) . ?
C9 H9 0.9300 . ?
C9 N5 1.337(3) . ?
N2 C1 1.312(3) . ?
C2 H2 0.9300 . ?
C7 H7 0.9300 . ?
C7 C3 1.387(3) . ?
C8 H8 0.9300 . ?
C8 N6 1.306(3) . ?
C1 H1 0.9300 . ?
N5 N6 1.365(3) . ?
N5 C5 1.420(3) . ?
C5 C6 1.382(3) . ?
C5 C4 1.382(3) . ?
C6 H6 0.9300 . ?
C3 C4 1.378(3) . ?
C4 H4 0.9300 . ?
O16 H16A 0.8510 . ?
O16 H16B 0.8502 . ?
O17 H17A 0.8014 . ?
O17 H17B 0.98(5) . ?

loop_
_geom_torsion_atom_site_label_1
_geom_torsion_atom_site_label_2
_geom_torsion_atom_site_label_3
_geom_torsion_atom_site_label_4
_geom_torsion
_geom_torsion_site_symmetry_1
_geom_torsion_site_symmetry_2
_geom_torsion_site_symmetry_3
_geom_torsion_site_symmetry_4
_geom_torsion_publ_flag
Ni1 N7 C9 N5 168.89(14) 2_665 . . . ?
Ni1 N7 C8 N6 -169.24(18) 2_665 . . . ?
Ni1 N1 C2 N3 -175.73(14) . . . . ?
Ni1 N1 C1 N2 175.85(19) . . . . ?
Ni1 N4 C7 C3 -170.37(17) 8_566 . . . ?
Ni1 N4 C6 C5 170.41(17) 8_566 . . . ?
O11 Mo3 O10 Mo1 -77.92(10) . . . 5_756 ?
O11 Mo2 O5 Mo1 -92.56(9) 5_756 . . . ?
O8 Mo3 O10 Mo1 74.43(10) . . . 5_756 ?
O8 Mo2 O5 Mo1 -46.88(17) . . . . ?
O5 Mo1 O3 Ni1 -87.3(4) . . . . ?
O15 Mo3 O10 Mo1 -5.3(2) . . . 5_756 ?
O15 Mo3 O10 Mo1 -2.06(8) 5_756 . . 5_756 ?
O15 Mo1 O3 Ni1 -161.5(4) . . . . ?
O15 Mo2 O5 Mo1 -19.49(8) . . . . ?
O14 Mo1 O3 Ni1 123.7(4) . . . . ?
O9 Mo3 O10 Mo1 179.33(9) . . . 5_756 ?
O10 Mo1 O3 Ni1 -156.9(3) 5_756 . . . ?
O6 Mo2 O5 Mo1 -177.88(9) . . . . ?
O4 Mo1 O3 Ni1 16.8(5) . . . . ?
N7 C9 N5 N6 0.3(3) . . . . ?
N7 C9 N5 C5 -173.1(2) . . . . ?
N7 C8 N6 N5 -0.6(3) . . . . ?
O7 Mo2 O5 Mo1 74.60(11) . . . . ?
N3 N2 C1 N1 0.1(3) . . . . ?
N3 C3 C4 C5 -178.5(2) . . . . ?
N4 C7 C3 N3 179.5(2) . . . . ?
N4 C7 C3 C4 0.5(4) . . . . ?
C9 N7 C8 N6 0.8(3) . . . . ?
C9 N5 N6 C8 0.2(3) . . . . ?
C9 N5 C5 C6 -44.4(3) . . . . ?
C9 N5 C5 C4 135.5(2) . . . . ?
N2 N3 C2 N1 -0.7(3) . . . . ?
N2 N3 C3 C7 -136.2(2) . . . . ?
N2 N3 C3 C4 42.8(3) . . . . ?
C2 N1 C1 N2 -0.6(3) . . . . ?
C2 N3 N2 C1 0.4(3) . . . . ?
C2 N3 C3 C7 42.3(4) . . . . ?
C2 N3 C3 C4 -138.7(2) . . . . ?
C7 N4 C6 C5 -0.3(3) . . . . ?
C7 C3 C4 C5 0.4(3) . . . . ?
C8 N7 C9 N5 -0.6(2) . . . . ?
C1 N1 C2 N3 0.8(3) . . . . ?
N5 C5 C6 N4 -178.8(2) . . . . ?
N5 C5 C4 C3 178.8(2) . . . . ?
N6 N5 C5 C6 142.7(2) . . . . ?
N6 N5 C5 C4 -37.4(3) . . . . ?
C5 N5 N6 C8 174.3(2) . . . . ?
C6 N4 C7 C3 -0.6(3) . . . . ?
C6 C5 C4 C3 -1.3(3) . . . . ?
C3 N3 N2 C1 179.2(2) . . . . ?
C3 N3 C2 N1 -179.4(2) . . . . ?
C4 C5 C6 N4 1.3(3) . . . . ?
